data_2225126
loop_
_publ_author_name
'Al-Dajani, Mohammad T. M.'
'Abdallah, Hassan H.'
'Mohamed, Nornisah'
'Quah, Ching Kheng'
'Fun, Hoong-Kun'

_publ_section_title
;
 Monoclinic polymorph of poly[aqua(\m~4~-hydrogen tartrato)sodium]
;
_journal_coeditor_code TK2611
_journal_issue 2
_journal_name_full 'Acta Crystallographica Section E'
_journal_page_first m138
_journal_page_last m139
_journal_paper_doi 10.1107/S1600536810000681
_journal_volume 66
_journal_year 2010
_chemical_formula_iupac '[Na (C4 H5 O6) (H2 O)]'
_chemical_formula_moiety 'C4 H7 Na O7'
_chemical_formula_sum 'C4 H7 Na O7'
_chemical_formula_weight 190.09
_chemical_name_systematic
;
poly[aqua(\m~4~-hydrogen tartrato)sodium]
;
_space_group_IT_number 14
_symmetry_cell_setting monoclinic
_symmetry_space_group_name_Hall '-P 2ybc'
_symmetry_space_group_name_H-M 'P 1 21/c 1'
_atom_sites_solution_hydrogens geom
_atom_sites_solution_primary direct
_atom_sites_solution_secondary difmap
_audit_creation_method SHELXL97
_cell_angle_alpha 90.00
_cell_angle_beta 119.5710(10)
_cell_angle_gamma 90.00
_cell_formula_units_Z 4
_cell_length_a 8.9723(2)
_cell_length_b 7.14570(10)
_cell_length_c 12.0186(2)
_cell_measurement_reflns_used 1671
_cell_measurement_temperature 100
_cell_measurement_theta_max 29.88
_cell_measurement_theta_min 2.61
_cell_volume 670.18(2)
_computing_cell_refinement 'SAINT (Bruker, 2009)'
_computing_data_collection 'APEX2 (Bruker, 2009)'
_computing_data_reduction 'SAINT (Bruker, 2009)'
_computing_molecular_graphics 'SHELXTL (Sheldrick, 2008)'
_computing_publication_material
;
SHELXTL (Sheldrick, 2008) and PLATON (Spek, 2009)
;
_computing_structure_refinement 'SHELXTL (Sheldrick, 2008)'
_computing_structure_solution 'SHELXTL (Sheldrick, 2008)'
_diffrn_ambient_temperature 100
_diffrn_measured_fraction_theta_full 0.994
_diffrn_measured_fraction_theta_max 0.994
_diffrn_measurement_device_type 'Bruker SMART APEXII CCD area-detector'
_diffrn_measurement_method '\f and \w scans'
_diffrn_radiation_monochromator graphite
_diffrn_radiation_source 'fine-focus sealed tube'
_diffrn_radiation_type MoK\a
_diffrn_radiation_wavelength 0.71073
_diffrn_reflns_av_R_equivalents 0.0344
_diffrn_reflns_av_sigmaI/netI 0.0379
_diffrn_reflns_limit_h_max 12
_diffrn_reflns_limit_h_min -12
_diffrn_reflns_limit_k_max 10
_diffrn_reflns_limit_k_min -10
_diffrn_reflns_limit_l_max 16
_diffrn_reflns_limit_l_min -13
_diffrn_reflns_number 6649
_diffrn_reflns_theta_full 30.00
_diffrn_reflns_theta_max 30.00
_diffrn_reflns_theta_min 2.61
_diffrn_standards_number 0
_exptl_absorpt_coefficient_mu 0.235
_exptl_absorpt_correction_T_max 0.9789
_exptl_absorpt_correction_T_min 0.8953
_exptl_absorpt_correction_type multi-scan
_exptl_absorpt_process_details '(SADABS; Bruker, 2009)'
_exptl_crystal_colour colourless
_exptl_crystal_density_diffrn 1.884
_exptl_crystal_density_method 'not measured'
_exptl_crystal_description needle
_exptl_crystal_F_000 392
_exptl_crystal_size_max 0.396
_exptl_crystal_size_mid 0.094
_exptl_crystal_size_min 0.053
_refine_diff_density_max 0.510
_refine_diff_density_min -0.290
_refine_ls_extinction_method none
_refine_ls_goodness_of_fit_ref 1.033
_refine_ls_hydrogen_treatment refall
_refine_ls_matrix_type full
_refine_ls_number_parameters 109
_refine_ls_number_reflns 1947
_refine_ls_number_restraints 0
_refine_ls_restrained_S_all 1.033
_refine_ls_R_factor_all 0.0517
_refine_ls_R_factor_gt 0.0367
_refine_ls_shift/su_max_lt 0.001
_refine_ls_shift/su_mean 0.000
_refine_ls_structure_factor_coef Fsqd
_refine_ls_weighting_details 'calc w = 1/[\s^2^(Fo^2^)+(0.0406P)^2^+0.2259P] where P=(Fo^2^+2Fc^2^)/3'
_refine_ls_weighting_scheme calc
_refine_ls_wR_factor_gt 0.0853
_refine_ls_wR_factor_ref 0.0924
_reflns_number_gt 1532
_reflns_number_total 1947
_reflns_threshold_expression I>2\s(I)
_cod_data_source_file tk2611.cif
_cod_data_source_block I
_cod_original_sg_symbol_H-M 'P 21/c'
_cod_database_code 2225126
_cod_database_fobs_code 2225126

loop_
_symmetry_equiv_pos_as_xyz
'x, y, z'
'-x, y+1/2, -z+1/2'
'-x, -y, -z'
'x, -y-1/2, z-1/2'

loop_
_atom_site_type_symbol
_atom_site_label
_atom_site_fract_x
_atom_site_fract_y
_atom_site_fract_z
_atom_site_U_iso_or_equiv
_atom_site_adp_type
_atom_site_calc_flag
_atom_site_refinement_flags
_atom_site_occupancy
_atom_site_disorder_assembly
_atom_site_disorder_group
Na Na1 -0.01684(8) 0.60710(8) 0.68653(6) 0.01242(15) Uani d . 1 . .
O O1 0.40344(13) 0.43067(13) 1.07635(10) 0.0119(2) Uani d . 1 . .
H H1O1 0.4044 0.3103 1.0786 0.018 Uiso d R 1 . .
C C1 0.26779(18) 0.50448(18) 0.97844(15) 0.0099(3) Uani d . 1 . .
O O1W -0.25610(13) 0.58582(13) 0.72347(11) 0.0129(2) Uani d . 1 . .
H H1W1 -0.2558 0.6856 0.7595 0.019 Uiso d R 1 . .
H H2W1 -0.3646 0.5522 0.6686 0.019 Uiso d R 1 . .
O O2 0.15291(13) 0.41821(13) 0.89112(11) 0.0130(2) Uani d . 1 . .
C C2 0.26731(18) 0.71881(18) 0.98483(14) 0.0088(3) Uani d . 1 . .
H H2A 0.3650 0.7643 0.9739 0.011 Uiso d R 1 . .
O O3 0.10842(13) 0.79014(13) 0.88733(10) 0.0106(2) Uani d . 1 . .
H H1O3 0.0405 0.7814 0.9094 0.016 Uiso d R 1 . .
C C3 0.29897(18) 0.78670(18) 1.11559(14) 0.0094(3) Uani d . 1 . .
H H3A 0.4058 0.7442 1.1778 0.011 Uiso d R 1 . .
O O4 0.16227(13) 0.72503(13) 1.13335(11) 0.0128(2) Uani d . 1 . .
H H1O4 0.1864 0.6265 1.1677 0.019 Uiso d R 1 . .
C C4 0.30326(18) 1.00147(18) 1.11769(14) 0.0100(3) Uani d . 1 . .
O O5 0.19847(14) 1.08865(13) 1.13774(11) 0.0148(2) Uani d . 1 . .
O O6 0.41681(13) 1.07517(13) 1.09721(11) 0.0122(2) Uani d . 1 . .

loop_
_atom_site_aniso_label
_atom_site_aniso_U_11
_atom_site_aniso_U_22
_atom_site_aniso_U_33
_atom_site_aniso_U_12
_atom_site_aniso_U_13
_atom_site_aniso_U_23
Na1 0.0142(3) 0.0111(3) 0.0123(3) -0.0020(2) 0.0068(3) -0.0009(2)
O1 0.0127(5) 0.0075(4) 0.0133(6) 0.0015(4) 0.0046(5) 0.0013(4)
C1 0.0125(7) 0.0096(6) 0.0112(7) 0.0011(5) 0.0087(6) 0.0002(5)
O1W 0.0130(5) 0.0103(5) 0.0156(6) -0.0014(4) 0.0071(5) -0.0022(4)
O2 0.0135(5) 0.0099(4) 0.0130(6) -0.0008(4) 0.0045(5) -0.0016(4)
C2 0.0092(6) 0.0080(6) 0.0085(7) 0.0009(5) 0.0040(6) 0.0009(5)
O3 0.0098(5) 0.0119(5) 0.0097(5) 0.0016(4) 0.0044(4) 0.0012(4)
C3 0.0107(7) 0.0075(6) 0.0100(7) 0.0001(5) 0.0050(6) 0.0003(5)
O4 0.0164(5) 0.0093(4) 0.0172(6) 0.0014(4) 0.0118(5) 0.0030(4)
C4 0.0107(7) 0.0087(6) 0.0071(7) -0.0006(5) 0.0016(6) -0.0012(5)
O5 0.0133(5) 0.0108(5) 0.0212(6) 0.0009(4) 0.0092(5) -0.0033(4)
O6 0.0137(5) 0.0092(4) 0.0145(6) 0.0000(4) 0.0076(5) 0.0006(4)

loop_
_atom_type_symbol
_atom_type_description
_atom_type_scat_dispersion_real
_atom_type_scat_dispersion_imag
_atom_type_scat_source
C C 0.0033 0.0016 'International Tables Vol C Tables 4.2.6.8 and 6.1.1.4'
H H 0.0000 0.0000 'International Tables Vol C Tables 4.2.6.8 and 6.1.1.4'
O O 0.0106 0.0060 'International Tables Vol C Tables 4.2.6.8 and 6.1.1.4'
Na Na 0.0362 0.0249 'International Tables Vol C Tables 4.2.6.8 and 6.1.1.4'

loop_
_geom_angle_atom_site_label_1
_geom_angle_atom_site_label_2
_geom_angle_atom_site_label_3
_geom_angle_site_symmetry_1
_geom_angle_site_symmetry_3
_geom_angle
_geom_angle_publ_flag
O4 Na1 O1W 4_575 . 151.93(4) ?
O4 Na1 O3 4_575 2_546 122.35(4) ?
O1W Na1 O3 . 2_546 80.57(4) ?
O4 Na1 O3 4_575 . 87.29(4) ?
O1W Na1 O3 . . 82.55(4) ?
O3 Na1 O3 2_546 . 139.47(4) ?
O4 Na1 O2 4_575 2_556 73.41(4) ?
O1W Na1 O2 . 2_556 78.92(4) ?
O3 Na1 O2 2_546 2_556 133.11(4) ?
O3 Na1 O2 . 2_556 78.23(4) ?
O4 Na1 O2 4_575 . 111.86(4) ?
O1W Na1 O2 . . 87.20(4) ?
O3 Na1 O2 2_546 . 77.97(4) ?
O3 Na1 O2 . . 64.61(4) ?
O2 Na1 O2 2_556 . 141.72(4) ?
O4 Na1 O5 4_575 4_575 62.55(4) ?
O1W Na1 O5 . 4_575 144.66(4) ?
O3 Na1 O5 2_546 4_575 65.28(3) ?
O3 Na1 O5 . 4_575 117.44(4) ?
O2 Na1 O5 2_556 4_575 131.27(4) ?
O2 Na1 O5 . 4_575 77.41(4) ?
C1 O1 H1O1 . . 114.8 ?
O2 C1 O1 . . 125.82(12) ?
O2 C1 C2 . . 121.86(13) ?
O1 C1 C2 . . 112.32(12) ?
Na1 O1W H1W1 . . 105.6 ?
Na1 O1W H2W1 . . 128.7 ?
H1W1 O1W H2W1 . . 109.5 ?
C1 O2 Na1 . 2_546 145.91(10) ?
C1 O2 Na1 . . 114.40(9) ?
Na1 O2 Na1 2_546 . 99.35(4) ?
O3 C2 C3 . . 109.60(11) ?
O3 C2 C1 . . 110.09(11) ?
C3 C2 C1 . . 111.35(11) ?
O3 C2 H2A . . 111.2 ?
C3 C2 H2A . . 107.5 ?
C1 C2 H2A . . 107.0 ?
C2 O3 Na1 . 2_556 131.19(8) ?
C2 O3 Na1 . . 113.77(8) ?
Na1 O3 Na1 2_556 . 103.19(4) ?
C2 O3 H1O3 . . 109.0 ?
Na1 O3 H1O3 2_556 . 91.1 ?
Na1 O3 H1O3 . . 103.6 ?
O4 C3 C2 . . 108.69(11) ?
O4 C3 C4 . . 109.00(11) ?
C2 C3 C4 . . 108.91(12) ?
O4 C3 H3A . . 113.8 ?
C2 C3 H3A . . 108.5 ?
C4 C3 H3A . . 107.8 ?
C3 O4 Na1 . 4_576 130.28(8) ?
C3 O4 H1O4 . . 108.8 ?
Na1 O4 H1O4 4_576 . 111.3 ?
O5 C4 O6 . . 125.60(12) ?
O5 C4 C3 . . 119.18(12) ?
O6 C4 C3 . . 115.22(12) ?
C4 O5 Na1 . 4_576 118.45(9) ?

loop_
_geom_bond_atom_site_label_1
_geom_bond_atom_site_label_2
_geom_bond_site_symmetry_2
_geom_bond_distance
_geom_bond_publ_flag
Na1 O4 4_575 2.3331(12) ?
Na1 O1W . 2.4020(12) ?
Na1 O3 2_546 2.4235(11) ?
Na1 O3 . 2.4741(12) ?
Na1 O2 2_556 2.4858(11) ?
Na1 O2 . 2.5479(12) ?
Na1 O5 4_575 2.6740(12) ?
O1 C1 . 1.3155(18) ?
O1 H1O1 . 0.8604 ?
C1 O2 . 1.2149(18) ?
C1 C2 . 1.5336(18) ?
O1W H1W1 . 0.8339 ?
O1W H2W1 . 0.8983 ?
O2 Na1 2_546 2.4858(11) ?
C2 O3 . 1.4201(17) ?
C2 C3 . 1.531(2) ?
C2 H2A . 1.0020 ?
O3 Na1 2_556 2.4235(11) ?
O3 H1O3 . 0.7774 ?
C3 O4 . 1.4150(16) ?
C3 C4 . 1.5350(18) ?
C3 H3A . 0.9288 ?
O4 Na1 4_576 2.3332(11) ?
O4 H1O4 . 0.7905 ?
C4 O5 . 1.2465(17) ?
C4 O6 . 1.2741(17) ?
O5 Na1 4_576 2.6740(12) ?

loop_
_geom_hbond_atom_site_label_D
_geom_hbond_atom_site_label_H
_geom_hbond_atom_site_label_A
_geom_hbond_site_symmetry_A
_geom_hbond_distance_DH
_geom_hbond_distance_HA
_geom_hbond_distance_DA
_geom_hbond_angle_DHA
_geom_hbond_publ_flag
O1 H1O1 O6 1_545 0.86 1.69 2.5496(13) 175 yes
O1W H1W1 O5 3_577 0.83 1.94 2.7585(14) 167 yes
O1W H2W1 O6 4_475 0.90 1.94 2.8006(15) 161 yes
O3 H1O3 O5 3_577 0.78 2.14 2.7575(19) 137 yes
O4 H1O4 O1W 3_567 0.79 1.90 2.6784(14) 170 yes

loop_
_geom_torsion_atom_site_label_1
_geom_torsion_atom_site_label_2
_geom_torsion_atom_site_label_3
_geom_torsion_atom_site_label_4
_geom_torsion_site_symmetry_1
_geom_torsion_site_symmetry_2
_geom_torsion_site_symmetry_3
_geom_torsion_site_symmetry_4
_geom_torsion
_geom_torsion_publ_flag
O1 C1 O2 Na1 . . . 2_546 13.8(3) ?
C2 C1 O2 Na1 . . . 2_546 -165.96(11) ?
O1 C1 O2 Na1 . . . . -157.55(11) ?
C2 C1 O2 Na1 . . . . 22.65(16) ?
O4 Na1 O2 C1 4_575 . . . 46.35(11) ?
O1W Na1 O2 C1 . . . . -112.44(10) ?
O3 Na1 O2 C1 2_546 . . . 166.61(10) ?
O3 Na1 O2 C1 . . . . -29.37(9) ?
O2 Na1 O2 C1 2_556 . . . -44.32(10) ?
O5 Na1 O2 C1 4_575 . . . 99.59(10) ?
O2 C1 C2 O3 . . . . 7.77(19) ?
O1 C1 C2 O3 . . . . -172.06(11) ?
O2 C1 C2 C3 . . . . 129.54(15) ?
O1 C1 C2 C3 . . . . -50.29(15) ?
C3 C2 O3 Na1 . . . 2_556 66.43(14) ?
C1 C2 O3 Na1 . . . 2_556 -170.76(8) ?
C3 C2 O3 Na1 . . . . -157.80(8) ?
C1 C2 O3 Na1 . . . . -34.99(13) ?
O4 Na1 O3 C2 4_575 . . . -82.64(9) ?
O1W Na1 O3 C2 . . . . 123.57(9) ?
O3 Na1 O3 C2 2_546 . . . 57.61(8) ?
O2 Na1 O3 C2 2_556 . . . -156.25(9) ?
O2 Na1 O3 C2 . . . . 33.14(8) ?
O5 Na1 O3 C2 4_575 . . . -25.64(10) ?
O3 C2 C3 O4 . . . . 58.74(14) ?
C1 C2 C3 O4 . . . . -63.32(14) ?
O3 C2 C3 C4 . . . . -59.89(14) ?
C1 C2 C3 C4 . . . . 178.05(11) ?
C2 C3 O4 Na1 . . . 4_576 -126.79(10) ?
C4 C3 O4 Na1 . . . 4_576 -8.22(17) ?
O4 C3 C4 O5 . . . . 2.38(19) ?
C2 C3 C4 O5 . . . . 120.82(15) ?
O4 C3 C4 O6 . . . . -177.16(12) ?
C2 C3 C4 O6 . . . . -58.73(17) ?
O6 C4 O5 Na1 . . . 4_576 -177.69(12) ?
C3 C4 O5 Na1 . . . 4_576 2.82(18) ?
